data_1561208
loop_
_publ_author_name
'Liu, Kang'
'Sun, Yayong'
'Deng, Liming'
'Cao, Fan'
'Han, Jishu'
'Wang, Lei'

_publ_section_title
;
 Cu(II) coordination polymers constructed by tetrafluoroterephthalic acid
 and varied imidazole-containing ligands: Syntheses, structures and
 properties
;
_journal_name_full 'Journal of Solid State Chemistry'
_journal_page_first 24
_journal_page_last 31
_journal_paper_doi 10.1016/j.jssc.2017.10.002
_journal_volume 258
_journal_year 2018
_chemical_formula_moiety 'C18 H14 Cu0.50 F2 N4 O2, H2 O'
_chemical_formula_sum 'C18 H16 Cu0.5 F2 N4 O3'
_chemical_formula_weight 406.12
_space_group_IT_number 2
_space_group_name_Hall '-P 1'
_space_group_name_H-M_alt 'P -1'
_symmetry_cell_setting triclinic
_symmetry_space_group_name_Hall '-P 1'
_symmetry_space_group_name_H-M 'P -1'
_atom_sites_solution_hydrogens geom
_atom_sites_solution_primary direct
_atom_sites_solution_secondary difmap
_cell_angle_alpha 109.478(7)
_cell_angle_beta 103.355(4)
_cell_angle_gamma 92.462(4)
_cell_formula_units_Z 2
_cell_length_a 8.5603(3)
_cell_length_b 9.6084(7)
_cell_length_c 11.9756(9)
_cell_measurement_reflns_used 4217
_cell_measurement_temperature 293(2)
_cell_measurement_theta_max 29.54
_cell_measurement_theta_min 2.27
_cell_volume 895.76(11)
_computing_cell_refinement 'Siemens Smart'
_computing_data_collection 'Siemens Smart'
_computing_data_reduction 'Siemens Smart'
_computing_molecular_graphics SHELXP-97
_computing_publication_material SHELXTL
_computing_structure_refinement 'SHELXL-97 (Sheldrick, 1997)'
_computing_structure_solution 'SHELXS-97 (Sheldrick, 1990)'
_diffrn_ambient_temperature 293(2)
_diffrn_detector_area_resol_mean 9.00cm
_diffrn_measured_fraction_theta_full 0.991
_diffrn_measured_fraction_theta_max 0.991
_diffrn_measurement_device_type 'CCD area detector'
_diffrn_measurement_method 'phi and omega scans'
_diffrn_radiation_monochromator graphite
_diffrn_radiation_source 'fine-focus sealed tube'
_diffrn_radiation_type MoK\a
_diffrn_radiation_wavelength 0.71073
_diffrn_reflns_av_R_equivalents 0.0214
_diffrn_reflns_av_sigmaI/netI 0.0306
_diffrn_reflns_limit_h_max 10
_diffrn_reflns_limit_h_min -10
_diffrn_reflns_limit_k_max 12
_diffrn_reflns_limit_k_min -10
_diffrn_reflns_limit_l_max 15
_diffrn_reflns_limit_l_min -14
_diffrn_reflns_number 8058
_diffrn_reflns_theta_full 29.54
_diffrn_reflns_theta_max 29.54
_diffrn_reflns_theta_min 2.27
_diffrn_standards_decay_% none
_diffrn_standards_interval_count none
_diffrn_standards_interval_time none
_diffrn_standards_number none
_exptl_absorpt_coefficient_mu 0.689
_exptl_absorpt_correction_T_max 0.845
_exptl_absorpt_correction_T_min 0.797
_exptl_absorpt_correction_type empirical
_exptl_absorpt_process_details SADABS
_exptl_crystal_colour blue
_exptl_crystal_density_diffrn 1.506
_exptl_crystal_density_method 'not measured'
_exptl_crystal_description block
_exptl_crystal_F_000 417
_exptl_crystal_size_max 0.32
_exptl_crystal_size_mid 0.28
_exptl_crystal_size_min 0.25
_refine_diff_density_max 1.956
_refine_diff_density_min -0.393
_refine_diff_density_rms 0.155
_refine_ls_extinction_method none
_refine_ls_goodness_of_fit_ref 1.072
_refine_ls_hydrogen_treatment constr
_refine_ls_matrix_type full
_refine_ls_number_parameters 253
_refine_ls_number_reflns 4217
_refine_ls_number_restraints 1
_refine_ls_restrained_S_all 1.081
_refine_ls_R_factor_all 0.0634
_refine_ls_R_factor_gt 0.0572
_refine_ls_shift/su_max 0.000
_refine_ls_shift/su_mean 0.000
_refine_ls_structure_factor_coef Fsqd
_refine_ls_weighting_details 'calc w=1/[\s^2^(Fo^2^)+(0.1296P)^2^+0.3068P] where P=(Fo^2^+2Fc^2^)/3'
_refine_ls_weighting_scheme calc
_refine_ls_wR_factor_gt 0.1747
_refine_ls_wR_factor_ref 0.1836
_reflns_number_gt 3742
_reflns_number_total 4217
_reflns_threshold_expression >2sigma(I)
_cod_data_source_file JSSC-2018-258-24.cif
_cod_data_source_block k-hnsf-28
_cod_depositor_comments
;
The following automatic conversions were performed:

data item '_symmetry_cell_setting' value 'Triclinic' was changed to
'triclinic' in accordance with the built-in table derived from the
CIF Core dictionary named 'cif_core.dic' version 2.4.5 last updated
on 2014-11-21.

data item '_exptl_crystal_density_meas' value 'none' was changed to
'?' -- the value is perceived as not measured.

Automatic conversion script
Id: cif_fix_values 8369 2020-08-20 11:38:08Z andrius 
;
_cod_original_cell_volume 895.76(10)
_cod_original_sg_symbol_Hall -P1
_cod_original_sg_symbol_H-M P-1
_cod_original_formula_sum ' C18 H16 Cu0.50 F2 N4 O3'
_cod_database_code 1561208

loop_
_symmetry_equiv_pos_as_xyz
'x, y, z'
'-x, -y, -z'

loop_
_atom_site_label
_atom_site_type_symbol
_atom_site_fract_x
_atom_site_fract_y
_atom_site_fract_z
_atom_site_U_iso_or_equiv
_atom_site_adp_type
_atom_site_occupancy
_atom_site_symmetry_multiplicity
_atom_site_calc_flag
_atom_site_refinement_flags
_atom_site_disorder_assembly
_atom_site_disorder_group
Cu1 Cu 0.5000 0.0000 0.5000 0.02916(18) Uani 1 2 d SU . .
F1 F 0.7491(2) 0.0551(2) 0.91009(17) 0.0489(5) Uani 1 1 d . . .
F2 F 0.7929(2) -0.0861(3) 1.07155(19) 0.0511(5) Uani 1 1 d . . .
O1 O 0.4428(3) 0.0640(2) 0.71048(18) 0.0411(5) Uani 1 1 d U . .
O2 O 0.4411(4) 0.2828(3) 0.8540(2) 0.0560(7) Uani 1 1 d . . .
N1 N 0.7156(2) 0.1239(2) 0.5888(2) 0.0310(5) Uani 1 1 d . . .
N2 N 0.9061(3) 0.3016(2) 0.7207(2) 0.0297(4) Uani 1 1 d . . .
C2 C 0.8516(4) 0.1129(4) 0.5473(3) 0.0487(8) Uani 1 1 d . . .
H2 H 0.8614 0.0418 0.4751 0.058 Uiso 1 1 calc R . .
C16 C 0.4768(3) 0.0728(3) 0.9135(2) 0.0316(5) Uani 1 1 d . . .
C4 C 0.9859(3) 0.4348(3) 0.8280(2) 0.0325(5) Uani 1 1 d . . .
H4A H 1.0685 0.4062 0.8837 0.039 Uiso 1 1 calc R . .
H4B H 0.9067 0.4775 0.8712 0.039 Uiso 1 1 calc R . .
C15 C 0.4500(3) 0.1463(3) 0.8163(2) 0.0325(5) Uani 1 1 d . . .
C1 C 0.7529(3) 0.2385(3) 0.6931(3) 0.0312(5) Uani 1 1 d . . .
H1 H 0.6816 0.2714 0.7415 0.037 Uiso 1 1 calc R . .
C17 C 0.6233(3) 0.0266(3) 0.9528(2) 0.0340(6) Uani 1 1 d . . .
C18 C 0.6460(3) -0.0452(3) 1.0363(2) 0.0337(5) Uani 1 1 d . . .
C10 C 1.2306(3) 0.5707(3) 0.8120(3) 0.0363(6) Uani 1 1 d . . .
H10 H 1.2921 0.5148 0.8512 0.044 Uiso 1 1 calc R . .
C5 C 1.0629(3) 0.5505(3) 0.7898(2) 0.0283(5) Uani 1 1 d . . .
C8 C 1.2175(4) 0.7541(3) 0.7174(3) 0.0428(7) Uani 1 1 d . . .
H8 H 1.2684 0.8207 0.6915 0.051 Uiso 1 1 calc R . .
C3 C 0.9704(4) 0.2217(4) 0.6276(4) 0.0543(9) Uani 1 1 d . . .
H3 H 1.0750 0.2389 0.6209 0.065 Uiso 1 1 calc R . .
C7 C 1.0514(4) 0.7372(4) 0.6961(3) 0.0416(7) Uani 1 1 d . . .
H7 H 0.9914 0.7939 0.6569 0.050 Uiso 1 1 calc R . .
C9 C 1.3078(4) 0.6728(4) 0.7766(3) 0.0421(7) Uani 1 1 d . . .
H9 H 1.4201 0.6860 0.7931 0.050 Uiso 1 1 calc R . .
C6 C 0.9710(3) 0.6365(3) 0.7322(3) 0.0333(5) Uani 1 1 d . . .
O3 O 0.6527(3) 0.5546(3) 0.9272(2) 0.0533(6) Uani 1 1 d G . .
H3A H 0.5977 0.4693 0.9026 0.080 Uiso 1 1 d G . .
H3B H 0.6228 0.6135 0.9868 0.080 Uiso 1 1 d G . .
N4 N 0.5955(3) 0.8197(2) 0.5214(2) 0.0289(4) Uani 1 1 d . . .
N3 N 0.7074(3) 0.6743(3) 0.6146(2) 0.0345(5) Uani 1 1 d . . .
C11 C 0.7887(4) 0.6225(4) 0.7123(3) 0.0483(8) Uani 1 1 d . . .
H11A H 0.7471 0.5191 0.6918 0.058 Uiso 1 1 calc R . .
H11B H 0.7636 0.6801 0.7881 0.058 Uiso 1 1 calc R . .
C14 C 0.6220(3) 0.6939(3) 0.4350(3) 0.0358(6) Uani 1 1 d . . .
H14 H 0.5963 0.6741 0.3509 0.043 Uiso 1 1 calc R . .
C13 C 0.6916(4) 0.6032(3) 0.4921(3) 0.0419(7) Uani 1 1 d . . .
H13 H 0.7225 0.5109 0.4552 0.050 Uiso 1 1 calc R . .
C12 C 0.6482(3) 0.8034(3) 0.6283(2) 0.0334(6) Uani 1 1 d . . .
H12 H 0.6446 0.8726 0.7032 0.040 Uiso 1 1 calc R . .

loop_
_atom_site_aniso_label
_atom_site_aniso_U_11
_atom_site_aniso_U_22
_atom_site_aniso_U_33
_atom_site_aniso_U_23
_atom_site_aniso_U_13
_atom_site_aniso_U_12
Cu1 0.0257(3) 0.0215(3) 0.0411(3) 0.01674(19) 0.00155(17) 0.00389(15)
F1 0.0494(10) 0.0641(13) 0.0443(10) 0.0278(9) 0.0212(8) 0.0034(9)
F2 0.0495(11) 0.0628(13) 0.0512(11) 0.0311(10) 0.0145(8) 0.0173(9)
O1 0.0623(13) 0.0349(11) 0.0300(10) 0.0141(8) 0.0155(9) 0.0048(9)
O2 0.103(2) 0.0286(11) 0.0430(13) 0.0169(10) 0.0232(12) 0.0153(12)
N1 0.0274(10) 0.0259(11) 0.0409(12) 0.0151(9) 0.0065(8) 0.0037(8)
N2 0.0280(10) 0.0287(11) 0.0335(11) 0.0132(9) 0.0068(8) 0.0041(8)
C2 0.0443(17) 0.0368(16) 0.0547(19) -0.0020(14) 0.0216(14) -0.0021(12)
C16 0.0507(15) 0.0230(12) 0.0208(11) 0.0080(9) 0.0086(10) 0.0020(10)
C4 0.0353(13) 0.0332(14) 0.0293(13) 0.0164(11) 0.0011(9) 0.0043(10)
C15 0.0457(15) 0.0290(13) 0.0272(12) 0.0144(10) 0.0114(10) 0.0033(10)
C1 0.0276(12) 0.0307(13) 0.0366(13) 0.0122(10) 0.0102(9) 0.0035(9)
C17 0.0464(15) 0.0312(14) 0.0260(12) 0.0097(10) 0.0134(10) 0.0005(10)
C18 0.0437(15) 0.0309(13) 0.0276(12) 0.0103(10) 0.0107(10) 0.0072(10)
C10 0.0339(14) 0.0348(14) 0.0357(14) 0.0141(11) -0.0019(10) 0.0021(10)
C5 0.0326(12) 0.0250(12) 0.0238(11) 0.0084(9) 0.0013(9) 0.0026(9)
C8 0.0506(17) 0.0324(15) 0.0441(16) 0.0152(12) 0.0094(12) -0.0064(12)
C3 0.0366(16) 0.0480(19) 0.065(2) -0.0033(16) 0.0237(15) -0.0042(13)
C7 0.0486(17) 0.0350(15) 0.0469(17) 0.0242(13) 0.0086(12) 0.0062(12)
C9 0.0336(14) 0.0413(16) 0.0441(16) 0.0119(13) 0.0030(11) -0.0049(11)
C6 0.0373(14) 0.0317(13) 0.0346(13) 0.0179(11) 0.0066(10) 0.0080(10)
O3 0.0555(14) 0.0595(16) 0.0520(14) 0.0217(12) 0.0237(11) 0.0115(11)
N4 0.0330(11) 0.0248(10) 0.0305(10) 0.0138(8) 0.0046(8) 0.0075(8)
N3 0.0365(12) 0.0385(13) 0.0374(12) 0.0240(10) 0.0093(9) 0.0146(9)
C11 0.0409(16) 0.068(2) 0.060(2) 0.0505(19) 0.0138(13) 0.0201(14)
C14 0.0417(15) 0.0353(14) 0.0299(13) 0.0122(11) 0.0061(10) 0.0130(11)
C13 0.0504(17) 0.0307(15) 0.0433(16) 0.0119(12) 0.0090(12) 0.0181(12)
C12 0.0400(14) 0.0328(14) 0.0291(13) 0.0133(11) 0.0071(10) 0.0140(10)

loop_
_atom_type_symbol
_atom_type_description
_atom_type_scat_dispersion_real
_atom_type_scat_dispersion_imag
_atom_type_scat_source
C C 0.0030 0.0020 'International Tables Vol C Tables 4.2.6.8 and 6.1.1.4'
H H 0.0000 0.0000 'International Tables Vol C Tables 4.2.6.8 and 6.1.1.4'
Cu Cu 0.3200 1.2650 'International Tables Vol C Tables 4.2.6.8 and 6.1.1.4'
F F 0.0170 0.0100 'International Tables Vol C Tables 4.2.6.8 and 6.1.1.4'
N N 0.0060 0.0030 'International Tables Vol C Tables 4.2.6.8 and 6.1.1.4'
O O 0.0110 0.0060 'International Tables Vol C Tables 4.2.6.8 and 6.1.1.4'

loop_
_geom_angle_atom_site_label_1
_geom_angle_atom_site_label_2
_geom_angle_atom_site_label_3
_geom_angle
_geom_angle_site_symmetry_1
_geom_angle_site_symmetry_3
N1 Cu1 N1 180.0 . 2_656
N1 Cu1 N4 90.25(9) . 2_666
N1 Cu1 N4 89.75(9) 2_656 2_666
N1 Cu1 N4 89.75(9) . 1_545
N1 Cu1 N4 90.25(9) 2_656 1_545
N4 Cu1 N4 180.000(1) 2_666 1_545
N1 Cu1 O1 86.52(9) . .
N1 Cu1 O1 93.48(9) 2_656 .
N4 Cu1 O1 90.87(8) 2_666 .
N4 Cu1 O1 89.13(8) 1_545 .
N1 Cu1 O1 93.48(9) . 2_656
N1 Cu1 O1 86.52(9) 2_656 2_656
N4 Cu1 O1 89.13(8) 2_666 2_656
N4 Cu1 O1 90.87(8) 1_545 2_656
O1 Cu1 O1 180.0 . 2_656
C15 O1 Cu1 154.45(19) . .
C1 N1 C2 105.9(2) . .
C1 N1 Cu1 127.95(18) . .
C2 N1 Cu1 126.0(2) . .
C1 N2 C3 106.5(2) . .
C1 N2 C4 126.1(2) . .
C3 N2 C4 127.3(2) . .
C3 C2 N1 109.4(3) . .
C3 C2 H2 125.3 . .
N1 C2 H2 125.3 . .
C17 C16 C18 116.6(2) . 2_657
C17 C16 C15 121.8(2) . .
C18 C16 C15 121.6(3) 2_657 .
N2 C4 C5 111.3(2) . .
N2 C4 H4A 109.4 . .
C5 C4 H4A 109.4 . .
N2 C4 H4B 109.4 . .
C5 C4 H4B 109.4 . .
H4A C4 H4B 108.0 . .
O1 C15 O2 127.8(3) . .
O1 C15 C16 116.1(2) . .
O2 C15 C16 116.1(2) . .
N1 C1 N2 111.6(2) . .
N1 C1 H1 124.2 . .
N2 C1 H1 124.2 . .
F1 C17 C18 118.8(3) . .
F1 C17 C16 119.1(2) . .
C18 C17 C16 122.0(2) . .
F2 C18 C17 118.9(2) . .
F2 C18 C16 119.7(2) . 2_657
C17 C18 C16 121.4(3) . 2_657
C9 C10 C5 121.2(3) . .
C9 C10 H10 119.4 . .
C5 C10 H10 119.4 . .
C10 C5 C6 119.1(2) . .
C10 C5 C4 118.6(2) . .
C6 C5 C4 122.3(2) . .
C9 C8 C7 120.0(3) . .
C9 C8 H8 120.0 . .
C7 C8 H8 120.0 . .
C2 C3 N2 106.6(3) . .
C2 C3 H3 126.7 . .
N2 C3 H3 126.7 . .
C8 C7 C6 121.4(3) . .
C8 C7 H7 119.3 . .
C6 C7 H7 119.3 . .
C8 C9 C10 119.7(3) . .
C8 C9 H9 120.2 . .
C10 C9 H9 120.2 . .
C7 C6 C5 118.6(3) . .
C7 C6 C11 121.0(2) . .
C5 C6 C11 120.4(2) . .
H3A O3 H3B 109.5 . .
C12 N4 C14 106.2(2) . .
C12 N4 Cu1 124.19(18) . 1_565
C14 N4 Cu1 129.59(18) . 1_565
C12 N3 C13 107.5(2) . .
C12 N3 C11 126.8(3) . .
C13 N3 C11 125.4(3) . .
N3 C11 C6 112.6(2) . .
N3 C11 H11A 109.1 . .
C6 C11 H11A 109.1 . .
N3 C11 H11B 109.1 . .
C6 C11 H11B 109.1 . .
H11A C11 H11B 107.8 . .
C13 C14 N4 108.9(2) . .
C13 C14 H14 125.6 . .
N4 C14 H14 125.6 . .
C14 C13 N3 106.4(2) . .
C14 C13 H13 126.8 . .
N3 C13 H13 126.8 . .
N4 C12 N3 110.9(2) . .
N4 C12 H12 124.5 . .
N3 C12 H12 124.5 . .

loop_
_geom_bond_atom_site_label_1
_geom_bond_atom_site_label_2
_geom_bond_distance
_geom_bond_site_symmetry_2
Cu1 N1 2.003(2) .
Cu1 N1 2.003(2) 2_656
Cu1 N4 2.014(2) 2_666
Cu1 N4 2.014(2) 1_545
Cu1 O1 2.556(2) .
Cu1 O1 2.556(2) 2_656
F1 C17 1.349(3) .
F2 C18 1.349(3) .
O1 C15 1.235(3) .
O2 C15 1.249(4) .
N1 C1 1.321(4) .
N1 C2 1.362(4) .
N2 C1 1.339(3) .
N2 C3 1.373(4) .
N2 C4 1.476(3) .
C2 C3 1.356(5) .
C2 H2 0.9300 .
C16 C17 1.380(4) .
C16 C18 1.383(4) 2_657
C16 C15 1.531(3) .
C4 C5 1.515(4) .
C4 H4A 0.9700 .
C4 H4B 0.9700 .
C1 H1 0.9300 .
C17 C18 1.377(4) .
C18 C16 1.383(4) 2_657
C10 C9 1.390(4) .
C10 C5 1.391(4) .
C10 H10 0.9300 .
C5 C6 1.401(3) .
C8 C9 1.370(5) .
C8 C7 1.378(4) .
C8 H8 0.9300 .
C3 H3 0.9300 .
C7 C6 1.398(4) .
C7 H7 0.9300 .
C9 H9 0.9300 .
C6 C11 1.516(4) .
O3 H3A 0.8500 .
O3 H3B 0.8498 .
N4 C12 1.319(3) .
N4 C14 1.372(3) .
N4 Cu1 2.014(2) 1_565
N3 C12 1.333(3) .
N3 C13 1.367(4) .
N3 C11 1.464(3) .
C11 H11A 0.9700 .
C11 H11B 0.9700 .
C14 C13 1.355(4) .
C14 H14 0.9300 .
C13 H13 0.9300 .
C12 H12 0.9300 .

loop_
_geom_hbond_atom_site_label_D
_geom_hbond_atom_site_label_H
_geom_hbond_atom_site_label_A
_geom_hbond_distance_DH
_geom_hbond_distance_HA
_geom_hbond_distance_DA
_geom_hbond_angle_DHA
_geom_hbond_site_symmetry_A
O3 H3A O2 0.85 2.02 2.864(4) 171.4 .
O3 H3B O2 0.85 2.05 2.881(3) 167.0 2_667
